data_4510270
loop_
_publ_author_name
'Fu, Lei'
'Lin, Wei'
'Hu, Ming-Hua'
'Liu, Xue-Cheng'
'Huang, Zhi-Bin'
'Shi, Da-Qing'

_publ_section_title
;
 Efficient Synthesis of Functionalized Benzo[b][1,8]naphthyridine
 Derivatives via Three-Component Reaction Catalyzed by l-Proline.
;
_journal_issue 5
_journal_name_full 'ACS combinatorial science'
_journal_page_first 238
_journal_paper_doi 10.1021/co4001524
_journal_volume 16
_journal_year 2014
_chemical_formula_sum 'C34 H28 N2 O5'
_chemical_formula_weight 544.58
_chemical_name_systematic
; 
 ? 
;
_space_group_IT_number 14
_symmetry_cell_setting monoclinic
_symmetry_space_group_name_Hall '-P 2ybc'
_symmetry_space_group_name_H-M 'P 1 21/c 1'
_atom_sites_solution_hydrogens geom
_atom_sites_solution_primary direct
_atom_sites_solution_secondary difmap
_audit_creation_method SHELXL-97
_cell_angle_alpha 90.00
_cell_angle_beta 100.411(2)
_cell_angle_gamma 90.00
_cell_formula_units_Z 4
_cell_length_a 8.3089(11)
_cell_length_b 16.1429(15)
_cell_length_c 20.651(2)
_cell_measurement_reflns_used 794
_cell_measurement_temperature 293(2)
_cell_measurement_theta_max 45.9300
_cell_measurement_theta_min 6.8680
_cell_volume 2724.3(5)
_computing_cell_refinement 'Bruker FRAMBO'
_computing_data_collection 'Bruker FRAMBO'
_computing_data_reduction 'Bruker SAINT'
_computing_molecular_graphics 'Bruker SHELXTL'
_computing_publication_material 'Bruker SHELXTL'
_computing_structure_refinement 'SHELXL-97 (Sheldrick, 1997)'
_computing_structure_solution 'SHELXS-97 (Sheldrick, 1990)'
_diffrn_ambient_temperature 293(2)
_diffrn_measured_fraction_theta_full 0.993
_diffrn_measured_fraction_theta_max 0.993
_diffrn_measurement_device_type 'CCD area detector'
_diffrn_measurement_method 'phi and omega scans'
_diffrn_radiation_monochromator graphite
_diffrn_radiation_source 'fine-focus sealed tube'
_diffrn_radiation_type CuK\a
_diffrn_radiation_wavelength 1.54178
_diffrn_reflns_av_R_equivalents 0.0828
_diffrn_reflns_av_sigmaI/netI 0.1615
_diffrn_reflns_limit_h_max 9
_diffrn_reflns_limit_h_min -7
_diffrn_reflns_limit_k_max 19
_diffrn_reflns_limit_k_min -17
_diffrn_reflns_limit_l_max 19
_diffrn_reflns_limit_l_min -24
_diffrn_reflns_number 9166
_diffrn_reflns_theta_full 66.05
_diffrn_reflns_theta_max 66.05
_diffrn_reflns_theta_min 3.50
_exptl_absorpt_coefficient_mu 0.725
_exptl_absorpt_correction_T_max 0.9245
_exptl_absorpt_correction_T_min 0.8451
_exptl_absorpt_correction_type multi-scan
_exptl_absorpt_process_details sadabs
_exptl_crystal_colour colorless
_exptl_crystal_density_diffrn 1.328
_exptl_crystal_density_method 'not measured'
_exptl_crystal_description block
_exptl_crystal_F_000 1144
_exptl_crystal_size_max 0.24
_exptl_crystal_size_mid 0.17
_exptl_crystal_size_min 0.11
_refine_diff_density_max 0.199
_refine_diff_density_min -0.249
_refine_diff_density_rms 0.051
_refine_ls_extinction_coef 0.00106(6)
_refine_ls_extinction_expression Fc^*^=kFc[1+0.001xFc^2^\l^3^/sin(2\q)]^-1/4^
_refine_ls_extinction_method SHELXL
_refine_ls_goodness_of_fit_ref 0.997
_refine_ls_hydrogen_treatment mixed
_refine_ls_matrix_type full
_refine_ls_number_parameters 374
_refine_ls_number_reflns 4722
_refine_ls_number_restraints 0
_refine_ls_restrained_S_all 0.997
_refine_ls_R_factor_all 0.2151
_refine_ls_R_factor_gt 0.0691
_refine_ls_shift/su_max 0.001
_refine_ls_shift/su_mean 0.000
_refine_ls_structure_factor_coef Fsqd
_refine_ls_weighting_details 'calc w=1/[\s^2^(Fo^2^)+(0.0003P)^2^+0.0000P] where P=(Fo^2^+2Fc^2^)/3'
_refine_ls_weighting_scheme calc
_refine_ls_wR_factor_gt 0.0782
_refine_ls_wR_factor_ref 0.1326
_reflns_number_gt 1430
_reflns_number_total 4722
_reflns_threshold_expression >2sigma(I)
_cod_data_source_file co4001524_si_001.cif
_cod_data_source_block 140118d
_cod_depositor_comments
;
The following automatic conversions were performed:

'_symmetry_cell_setting' value 'Monoclinic' changed to 'monoclinic'
according to
/usr/data/users/saulius/automatic-downloads/rss-feeds/ACS/lib/dictionaries/cif_core.dic
dictionary named 'cif_core.dic' version 2.4.2 from 2011-04-26.

Automatic conversion script
Id: cif_fix_values 2281 2013-09-26 08:29:07Z andrius 

 Adding full bibliography for 4510270.cif.
;
_cod_original_sg_symbol_H-M P2(1)/c
_cod_database_code 4510270

loop_
_symmetry_equiv_pos_as_xyz
'x, y, z'
'-x, y+1/2, -z+1/2'
'-x, -y, -z'
'x, -y-1/2, z-1/2'

loop_
_atom_site_label
_atom_site_type_symbol
_atom_site_fract_x
_atom_site_fract_y
_atom_site_fract_z
_atom_site_U_iso_or_equiv
_atom_site_adp_type
_atom_site_occupancy
_atom_site_symmetry_multiplicity
_atom_site_calc_flag
_atom_site_refinement_flags
N1 N 0.6248(6) 0.4575(3) 0.2380(2) 0.0584(14) Uani 1 1 d .
N2 N 0.8531(7) 0.3932(3) 0.2125(2) 0.0693(17) Uani 1 1 d .
O1 O 0.7874(5) 0.7421(3) 0.15199(19) 0.0694(13) Uani 1 1 d .
O2 O 0.7763(5) 0.6288(2) 0.21050(18) 0.0723(14) Uani 1 1 d .
O3 O 0.4290(5) 0.6564(2) 0.00404(18) 0.0826(15) Uani 1 1 d .
H3 H 0.3609 0.6303 0.0200 0.124 Uiso 1 1 calc R
O4 O 0.2343(5) 0.6044(3) 0.08278(19) 0.0835(16) Uani 1 1 d .
O5 O 0.8895(5) 0.3847(3) 0.4985(2) 0.0816(15) Uani 1 1 d .
C1 C 0.7316(9) 0.4431(4) 0.1917(3) 0.0649(19) Uani 1 1 d .
C2 C 0.6972(7) 0.4818(4) 0.1291(3) 0.0558(16) Uani 1 1 d .
C3 C 0.5560(8) 0.5412(4) 0.1107(3) 0.0618(18) Uani 1 1 d .
H3A H 0.4954 0.5241 0.0676 0.074 Uiso 1 1 calc R
C4 C 0.4368(8) 0.5381(4) 0.1591(3) 0.0567(17) Uani 1 1 d .
C5 C 0.2808(8) 0.5788(4) 0.1395(3) 0.0696(19) Uani 1 1 d .
C6 C 0.1746(7) 0.5900(4) 0.1906(3) 0.078(2) Uani 1 1 d .
H6A H 0.0911 0.5473 0.1844 0.094 Uiso 1 1 calc R
H6B H 0.1196 0.6431 0.1834 0.094 Uiso 1 1 calc R
C7 C 0.2659(8) 0.5865(4) 0.2620(3) 0.0677(19) Uani 1 1 d .
C8 C 0.3702(7) 0.5081(4) 0.2698(3) 0.0684(19) Uani 1 1 d .
H8A H 0.2989 0.4600 0.2650 0.082 Uiso 1 1 calc R
H8B H 0.4356 0.5068 0.3137 0.082 Uiso 1 1 calc R
C9 C 0.4834(7) 0.5032(4) 0.2192(3) 0.0570(16) Uani 1 1 d .
C10 C 0.8009(8) 0.4662(4) 0.0871(3) 0.0677(19) Uani 1 1 d .
H10 H 0.7821 0.4902 0.0454 0.081 Uiso 1 1 calc R
C11 C 0.9390(9) 0.4133(4) 0.1063(3) 0.070(2) Uani 1 1 d .
C12 C 0.9583(9) 0.3780(4) 0.1697(3) 0.0660(19) Uani 1 1 d .
C13 C 1.0969(8) 0.3261(4) 0.1911(3) 0.080(2) Uani 1 1 d .
H13 H 1.1095 0.2999 0.2318 0.096 Uiso 1 1 calc R
C14 C 1.2120(8) 0.3149(4) 0.1514(3) 0.089(3) Uani 1 1 d .
H14 H 1.3044 0.2829 0.1663 0.107 Uiso 1 1 calc R
C15 C 1.1914(9) 0.3511(4) 0.0892(3) 0.087(2) Uani 1 1 d .
H15 H 1.2704 0.3425 0.0632 0.105 Uiso 1 1 calc R
C16 C 1.0583(9) 0.3986(4) 0.0656(3) 0.079(2) Uani 1 1 d .
H16 H 1.0452 0.4213 0.0236 0.095 Uiso 1 1 calc R
C17 C 0.7287(8) 0.6630(4) 0.1590(3) 0.0609(18) Uani 1 1 d .
C18 C 0.6124(8) 0.6297(4) 0.1038(3) 0.0566(17) Uani 1 1 d .
C19 C 0.5531(8) 0.6794(4) 0.0525(3) 0.0670(19) Uani 1 1 d .
C20 C 0.6149(8) 0.7631(4) 0.0476(3) 0.0633(18) Uani 1 1 d .
C21 C 0.7297(8) 0.7917(4) 0.0983(3) 0.0671(19) Uani 1 1 d .
C22 C 0.7885(8) 0.8708(4) 0.0995(3) 0.079(2) Uani 1 1 d .
H22 H 0.8664 0.8893 0.1347 0.095 Uiso 1 1 calc R
C23 C 0.7299(9) 0.9222(4) 0.0478(3) 0.091(3) Uani 1 1 d .
H23 H 0.7697 0.9761 0.0478 0.109 Uiso 1 1 calc R
C24 C 0.6122(9) 0.8955(4) -0.0049(4) 0.087(2) Uani 1 1 d .
H24 H 0.5730 0.9312 -0.0395 0.104 Uiso 1 1 calc R
C25 C 0.5548(8) 0.8154(4) -0.0048(3) 0.079(2) Uani 1 1 d .
H25 H 0.4764 0.7964 -0.0396 0.095 Uiso 1 1 calc R
C26 C 0.6876(7) 0.4353(4) 0.3059(3) 0.0575(17) Uani 1 1 d .
C27 C 0.6710(7) 0.3572(4) 0.3287(3) 0.0681(19) Uani 1 1 d .
H27 H 0.6135 0.3176 0.3011 0.082 Uiso 1 1 calc R
C28 C 0.7394(7) 0.3366(4) 0.3929(3) 0.0636(18) Uani 1 1 d .
H28 H 0.7312 0.2829 0.4082 0.076 Uiso 1 1 calc R
C29 C 0.8199(8) 0.3968(4) 0.4340(3) 0.0631(19) Uani 1 1 d .
C30 C 0.8342(7) 0.4762(4) 0.4106(3) 0.0630(18) Uani 1 1 d .
H30 H 0.8883 0.5166 0.4385 0.076 Uiso 1 1 calc R
C31 C 0.7692(7) 0.4957(4) 0.3467(3) 0.0635(18) Uani 1 1 d .
H31 H 0.7799 0.5490 0.3309 0.076 Uiso 1 1 calc R
C32 C 0.9219(8) 0.3013(4) 0.5199(3) 0.098(3) Uani 1 1 d .
H32A H 0.8211 0.2744 0.5238 0.148 Uiso 1 1 calc R
H32B H 0.9937 0.3012 0.5619 0.148 Uiso 1 1 calc R
H32C H 0.9729 0.2722 0.4884 0.148 Uiso 1 1 calc R
C33 C 0.3699(7) 0.6634(4) 0.2803(3) 0.090(2) Uani 1 1 d .
H33A H 0.4253 0.6591 0.3252 0.134 Uiso 1 1 calc R
H33B H 0.3009 0.7115 0.2754 0.134 Uiso 1 1 calc R
H33C H 0.4491 0.6681 0.2519 0.134 Uiso 1 1 calc R
C34 C 0.1395(7) 0.5802(4) 0.3081(3) 0.089(2) Uani 1 1 d .
H34A H 0.0726 0.5319 0.2969 0.134 Uiso 1 1 calc R
H34B H 0.0717 0.6287 0.3033 0.134 Uiso 1 1 calc R
H34C H 0.1956 0.5759 0.3529 0.134 Uiso 1 1 calc R

loop_
_atom_site_aniso_label
_atom_site_aniso_U_11
_atom_site_aniso_U_22
_atom_site_aniso_U_33
_atom_site_aniso_U_23
_atom_site_aniso_U_13
_atom_site_aniso_U_12
N1 0.069(4) 0.057(3) 0.049(3) 0.009(3) 0.008(3) 0.009(3)
N2 0.103(5) 0.057(4) 0.050(3) 0.002(3) 0.018(3) 0.015(3)
O1 0.080(3) 0.062(3) 0.065(3) 0.000(2) 0.010(2) -0.014(3)
O2 0.082(3) 0.073(3) 0.058(3) 0.009(2) 0.003(2) -0.007(3)
O3 0.097(4) 0.077(3) 0.066(3) 0.015(3) -0.009(3) -0.015(3)
O4 0.081(3) 0.100(4) 0.062(3) 0.021(3) -0.008(3) -0.006(3)
O5 0.099(4) 0.083(4) 0.057(3) 0.009(3) 0.001(3) 0.009(3)
C1 0.095(6) 0.050(4) 0.050(4) 0.002(3) 0.012(4) 0.002(4)
C2 0.071(5) 0.044(4) 0.049(4) -0.002(3) 0.002(3) -0.007(3)
C3 0.078(5) 0.058(4) 0.046(4) 0.005(3) 0.002(3) -0.008(4)
C4 0.072(5) 0.051(4) 0.042(4) 0.001(3) -0.003(3) -0.011(4)
C5 0.068(5) 0.067(5) 0.069(5) 0.002(4) -0.003(4) -0.013(4)
C6 0.066(5) 0.089(6) 0.077(5) 0.016(4) 0.005(4) 0.002(4)
C7 0.067(5) 0.066(5) 0.075(5) 0.015(4) 0.024(4) 0.005(4)
C8 0.075(5) 0.069(5) 0.060(4) 0.010(4) 0.007(4) -0.009(4)
C9 0.065(4) 0.058(4) 0.049(4) 0.002(3) 0.010(3) -0.008(4)
C10 0.097(6) 0.058(4) 0.051(4) -0.004(3) 0.021(4) 0.005(4)
C11 0.097(6) 0.053(4) 0.060(4) -0.014(3) 0.014(4) 0.007(4)
C12 0.090(6) 0.052(4) 0.054(4) -0.012(3) 0.007(4) 0.007(4)
C13 0.097(6) 0.072(5) 0.067(5) 0.002(4) 0.003(4) 0.020(5)
C14 0.092(6) 0.095(6) 0.079(5) -0.020(5) 0.012(5) 0.017(5)
C15 0.105(7) 0.089(6) 0.070(5) -0.016(5) 0.022(5) 0.003(5)
C16 0.096(6) 0.074(5) 0.069(5) -0.008(4) 0.020(5) -0.001(5)
C17 0.076(5) 0.051(4) 0.058(4) -0.011(3) 0.018(4) -0.006(4)
C18 0.073(5) 0.050(4) 0.046(4) -0.001(3) 0.009(3) -0.002(4)
C19 0.076(5) 0.069(5) 0.053(4) -0.004(4) 0.003(4) -0.003(4)
C20 0.076(5) 0.059(4) 0.056(4) 0.002(4) 0.014(4) -0.005(4)
C21 0.078(5) 0.062(5) 0.065(4) 0.000(4) 0.025(4) -0.006(4)
C22 0.099(6) 0.064(5) 0.080(5) 0.004(4) 0.032(4) -0.015(5)
C23 0.117(7) 0.073(5) 0.089(6) 0.011(5) 0.035(5) -0.025(5)
C24 0.106(7) 0.066(5) 0.092(6) 0.028(5) 0.025(5) -0.001(5)
C25 0.088(6) 0.076(5) 0.077(5) 0.014(4) 0.026(4) 0.005(5)
C26 0.069(4) 0.062(4) 0.043(3) -0.002(3) 0.015(3) 0.006(4)
C27 0.089(5) 0.049(4) 0.064(4) 0.000(3) 0.008(4) -0.008(4)
C28 0.076(5) 0.057(4) 0.058(4) 0.013(3) 0.013(4) -0.006(4)
C29 0.078(5) 0.072(5) 0.040(4) -0.002(3) 0.013(3) 0.014(4)
C30 0.070(5) 0.064(4) 0.053(4) -0.004(3) 0.006(3) 0.002(4)
C31 0.080(5) 0.057(4) 0.055(4) 0.002(3) 0.014(3) 0.009(4)
C32 0.125(7) 0.088(6) 0.077(5) 0.038(4) 0.004(5) 0.019(5)
C33 0.103(6) 0.072(5) 0.096(5) -0.003(4) 0.023(5) -0.002(5)
C34 0.075(5) 0.109(6) 0.091(5) 0.030(5) 0.035(4) 0.008(5)

loop_
_atom_type_symbol
_atom_type_description
_atom_type_scat_dispersion_real
_atom_type_scat_dispersion_imag
_atom_type_scat_source
C C 0.0181 0.0091 'International Tables Vol C Tables 4.2.6.8 and 6.1.1.4'
H H 0.0000 0.0000 'International Tables Vol C Tables 4.2.6.8 and 6.1.1.4'
N N 0.0311 0.0180 'International Tables Vol C Tables 4.2.6.8 and 6.1.1.4'
O O 0.0492 0.0322 'International Tables Vol C Tables 4.2.6.8 and 6.1.1.4'

loop_
_geom_angle_atom_site_label_1
_geom_angle_atom_site_label_2
_geom_angle_atom_site_label_3
_geom_angle
C9 N1 C1 119.7(5)
C9 N1 C26 122.9(5)
C1 N1 C26 116.5(5)
C1 N2 C12 116.3(6)
C21 O1 C17 122.8(5)
C19 O3 H3 109.5
C29 O5 C32 117.3(5)
N2 C1 C2 126.2(6)
N2 C1 N1 114.6(6)
C2 C1 N1 119.2(6)
C10 C2 C1 117.1(6)
C10 C2 C3 120.8(6)
C1 C2 C3 122.0(6)
C2 C3 C18 112.5(5)
C2 C3 C4 112.4(5)
C18 C3 C4 109.8(5)
C2 C3 H3A 107.3
C18 C3 H3A 107.3
C4 C3 H3A 107.3
C9 C4 C5 122.6(6)
C9 C4 C3 120.0(6)
C5 C4 C3 117.2(5)
O4 C5 C4 121.9(7)
O4 C5 C6 120.1(7)
C4 C5 C6 118.0(6)
C5 C6 C7 114.8(5)
C5 C6 H6A 108.6
C7 C6 H6A 108.6
C5 C6 H6B 108.6
C7 C6 H6B 108.6
H6A C6 H6B 107.5
C33 C7 C8 111.4(5)
C33 C7 C6 111.7(5)
C8 C7 C6 107.8(6)
C33 C7 C34 108.6(6)
C8 C7 C34 108.4(5)
C6 C7 C34 108.8(5)
C7 C8 C9 112.2(5)
C7 C8 H8A 109.2
C9 C8 H8A 109.2
C7 C8 H8B 109.2
C9 C8 H8B 109.2
H8A C8 H8B 107.9
C4 C9 N1 124.5(6)
C4 C9 C8 119.7(6)
N1 C9 C8 115.6(5)
C2 C10 C11 120.4(6)
C2 C10 H10 119.8
C11 C10 H10 119.8
C12 C11 C10 116.7(6)
C12 C11 C16 120.2(7)
C10 C11 C16 122.9(6)
N2 C12 C11 123.2(6)
N2 C12 C13 118.4(6)
C11 C12 C13 118.4(7)
C14 C13 C12 119.9(7)
C14 C13 H13 120.0
C12 C13 H13 120.0
C13 C14 C15 120.7(7)
C13 C14 H14 119.7
C15 C14 H14 119.7
C16 C15 C14 121.5(7)
C16 C15 H15 119.2
C14 C15 H15 119.2
C15 C16 C11 119.1(7)
C15 C16 H16 120.4
C11 C16 H16 120.4
O2 C17 O1 116.8(6)
O2 C17 C18 126.1(6)
O1 C17 C18 117.0(6)
C19 C18 C17 119.5(6)
C19 C18 C3 123.9(6)
C17 C18 C3 116.5(5)
C18 C19 O3 122.6(6)
C18 C19 C20 121.5(6)
O3 C19 C20 115.8(6)
C21 C20 C25 119.7(7)
C21 C20 C19 117.9(6)
C25 C20 C19 122.3(6)
C20 C21 C22 122.0(7)
C20 C21 O1 120.9(6)
C22 C21 O1 117.1(7)
C21 C22 C23 118.4(7)
C21 C22 H22 120.8
C23 C22 H22 120.8
C22 C23 C24 121.4(7)
C22 C23 H23 119.3
C24 C23 H23 119.3
C25 C24 C23 119.0(7)
C25 C24 H24 120.5
C23 C24 H24 120.5
C24 C25 C20 119.6(7)
C24 C25 H25 120.2
C20 C25 H25 120.2
C27 C26 C31 120.7(6)
C27 C26 N1 121.5(6)
C31 C26 N1 117.7(6)
C26 C27 C28 120.2(6)
C26 C27 H27 119.9
C28 C27 H27 119.9
C29 C28 C27 119.3(6)
C29 C28 H28 120.4
C27 C28 H28 120.4
O5 C29 C28 124.8(6)
O5 C29 C30 115.1(6)
C28 C29 C30 120.0(6)
C31 C30 C29 120.4(6)
C31 C30 H30 119.8
C29 C30 H30 119.8
C30 C31 C26 119.3(6)
C30 C31 H31 120.3
C26 C31 H31 120.3
O5 C32 H32A 109.5
O5 C32 H32B 109.5
H32A C32 H32B 109.5
O5 C32 H32C 109.5
H32A C32 H32C 109.5
H32B C32 H32C 109.5
C7 C33 H33A 109.5
C7 C33 H33B 109.5
H33A C33 H33B 109.5
C7 C33 H33C 109.5
H33A C33 H33C 109.5
H33B C33 H33C 109.5
C7 C34 H34A 109.5
C7 C34 H34B 109.5
H34A C34 H34B 109.5
C7 C34 H34C 109.5
H34A C34 H34C 109.5
H34B C34 H34C 109.5

loop_
_geom_bond_atom_site_label_1
_geom_bond_atom_site_label_2
_geom_bond_distance
N1 C9 1.382(7)
N1 C1 1.436(7)
N1 C26 1.450(6)
N2 C1 1.303(7)
N2 C12 1.374(7)
O1 C21 1.381(7)
O1 C17 1.384(6)
O2 C17 1.199(6)
O3 C19 1.352(6)
O3 H3 0.8200
O4 C5 1.236(6)
O5 C29 1.368(6)
O5 C32 1.427(6)
C1 C2 1.417(7)
C2 C10 1.353(7)
C2 C3 1.510(7)
C3 C18 1.519(7)
C3 C4 1.529(7)
C3 H3A 0.9800
C4 C9 1.354(7)
C4 C5 1.444(8)
C5 C6 1.504(7)
C6 C7 1.532(7)
C6 H6A 0.9700
C6 H6B 0.9700
C7 C33 1.521(7)
C7 C8 1.526(7)
C7 C34 1.545(7)
C8 C9 1.529(7)
C8 H8A 0.9700
C8 H8B 0.9700
C10 C11 1.429(8)
C10 H10 0.9300
C11 C12 1.410(7)
C11 C16 1.429(8)
C12 C13 1.428(8)
C13 C14 1.381(7)
C13 H13 0.9300
C14 C15 1.391(8)
C14 H14 0.9300
C15 C16 1.363(8)
C15 H15 0.9300
C16 H16 0.9300
C17 C18 1.457(7)
C18 C19 1.350(7)
C19 C20 1.456(8)
C20 C21 1.363(7)
C20 C25 1.393(7)
C21 C22 1.365(8)
C22 C23 1.371(8)
C22 H22 0.9300
C23 C24 1.393(8)
C23 H23 0.9300
C24 C25 1.378(8)
C24 H24 0.9300
C25 H25 0.9300
C26 C27 1.360(7)
C26 C31 1.384(7)
C27 C28 1.386(6)
C27 H27 0.9300
C28 C29 1.380(7)
C28 H28 0.9300
C29 C30 1.382(7)
C30 C31 1.370(7)
C30 H30 0.9300
C31 H31 0.9300
C32 H32A 0.9600
C32 H32B 0.9600
C32 H32C 0.9600
C33 H33A 0.9600
C33 H33B 0.9600
C33 H33C 0.9600
C34 H34A 0.9600
C34 H34B 0.9600
C34 H34C 0.9600

loop_
_geom_torsion_atom_site_label_1
_geom_torsion_atom_site_label_2
_geom_torsion_atom_site_label_3
_geom_torsion_atom_site_label_4
_geom_torsion
C12 N2 C1 C2 1.0(10)
C12 N2 C1 N1 -179.8(5)
C9 N1 C1 N2 -174.0(5)
C26 N1 C1 N2 16.6(8)
C9 N1 C1 C2 5.3(9)
C26 N1 C1 C2 -164.1(5)
N2 C1 C2 C10 -0.7(10)
N1 C1 C2 C10 -179.8(6)
N2 C1 C2 C3 -177.8(6)
N1 C1 C2 C3 3.0(9)
C10 C2 C3 C18 -65.8(8)
C1 C2 C3 C18 111.2(6)
C10 C2 C3 C4 169.6(5)
C1 C2 C3 C4 -13.4(8)
C2 C3 C4 C9 16.9(8)
C18 C3 C4 C9 -109.1(6)
C2 C3 C4 C5 -167.4(5)
C18 C3 C4 C5 66.6(7)
C9 C4 C5 O4 -174.0(6)
C3 C4 C5 O4 10.5(9)
C9 C4 C5 C6 6.4(10)
C3 C4 C5 C6 -169.1(5)
O4 C5 C6 C7 -158.2(6)
C4 C5 C6 C7 21.4(9)
C5 C6 C7 C33 72.0(8)
C5 C6 C7 C8 -50.7(8)
C5 C6 C7 C34 -168.1(5)
C33 C7 C8 C9 -68.4(7)
C6 C7 C8 C9 54.5(7)
C34 C7 C8 C9 172.1(5)
C5 C4 C9 N1 174.1(6)
C3 C4 C9 N1 -10.5(10)
C5 C4 C9 C8 -1.6(9)
C3 C4 C9 C8 173.8(5)
C1 N1 C9 C4 -1.4(10)
C26 N1 C9 C4 167.2(6)
C1 N1 C9 C8 174.4(5)
C26 N1 C9 C8 -16.9(9)
C7 C8 C9 C4 -30.5(8)
C7 C8 C9 N1 153.4(5)
C1 C2 C10 C11 -0.4(10)
C3 C2 C10 C11 176.7(5)
C2 C10 C11 C12 1.1(10)
C2 C10 C11 C16 -176.0(6)
C1 N2 C12 C11 -0.2(10)
C1 N2 C12 C13 177.7(6)
C10 C11 C12 N2 -0.8(10)
C16 C11 C12 N2 176.4(6)
C10 C11 C12 C13 -178.7(6)
C16 C11 C12 C13 -1.5(10)
N2 C12 C13 C14 -174.8(6)
C11 C12 C13 C14 3.2(10)
C12 C13 C14 C15 -2.6(11)
C13 C14 C15 C16 0.2(12)
C14 C15 C16 C11 1.5(11)
C12 C11 C16 C15 -0.8(11)
C10 C11 C16 C15 176.2(6)
C21 O1 C17 O2 -172.9(6)
C21 O1 C17 C18 5.8(9)
O2 C17 C18 C19 171.0(7)
O1 C17 C18 C19 -7.5(9)
O2 C17 C18 C3 -4.6(10)
O1 C17 C18 C3 176.9(5)
C2 C3 C18 C19 132.6(7)
C4 C3 C18 C19 -101.5(7)
C2 C3 C18 C17 -52.1(7)
C4 C3 C18 C17 73.9(7)
C17 C18 C19 O3 -170.8(6)
C3 C18 C19 O3 4.5(11)
C17 C18 C19 C20 6.4(10)
C3 C18 C19 C20 -178.4(6)
C18 C19 C20 C21 -3.2(10)
O3 C19 C20 C21 174.2(6)
C18 C19 C20 C25 -179.7(6)
O3 C19 C20 C25 -2.4(10)
C25 C20 C21 C22 0.0(11)
C19 C20 C21 C22 -176.6(6)
C25 C20 C21 O1 177.8(5)
C19 C20 C21 O1 1.2(10)
C17 O1 C21 C20 -2.8(10)
C17 O1 C21 C22 175.1(6)
C20 C21 C22 C23 -0.3(11)
O1 C21 C22 C23 -178.2(6)
C21 C22 C23 C24 0.6(12)
C22 C23 C24 C25 -0.5(12)
C23 C24 C25 C20 0.2(11)
C21 C20 C25 C24 0.1(10)
C19 C20 C25 C24 176.6(6)
C9 N1 C26 C27 104.0(7)
C1 N1 C26 C27 -87.0(8)
C9 N1 C26 C31 -77.7(8)
C1 N1 C26 C31 91.3(7)
C31 C26 C27 C28 -1.6(10)
N1 C26 C27 C28 176.7(5)
C26 C27 C28 C29 2.0(10)
C32 O5 C29 C28 18.4(9)
C32 O5 C29 C30 -161.9(6)
C27 C28 C29 O5 178.6(6)
C27 C28 C29 C30 -1.1(10)
O5 C29 C30 C31 -180.0(5)
C28 C29 C30 C31 -0.2(10)
C29 C30 C31 C26 0.7(9)
C27 C26 C31 C30 0.2(10)
N1 C26 C31 C30 -178.2(5)
